data_7118781
loop_
_publ_author_name
'Janes, Trevor'
'Osten, Kimberly M.'
'Pantaleo, Adam'
'Yan, Ellen'
'Yang, Yanxin'
'Song, Datong'

_publ_section_title
;
 Insertion of CO2 into the carbon-boron bond of a boronic ester ligand.
;
_journal_issue 22
_journal_name_full 'Chemical communications (Cambridge, England)'
_journal_page_first 4148
_journal_page_last 4151
_journal_paper_doi 10.1039/c6cc01257d
_journal_volume 52
_journal_year 2016
_chemical_formula_sum 'C41 H47 B N4 O4 Zn'
_chemical_formula_weight 736.00
_chemical_name_systematic
;
 ?
;
_space_group_crystal_system orthorhombic
_space_group_IT_number 61
_space_group_name_Hall '-P 2ac 2ab'
_space_group_name_H-M_alt 'P b c a'
_symmetry_space_group_name_Hall '-P 2ac 2ab'
_symmetry_space_group_name_H-M 'P b c a'
_atom_sites_solution_hydrogens mixed
_atom_sites_solution_primary direct
_atom_sites_solution_secondary difmap
_audit_creation_method SHELXL-2013
_audit_update_record
;
2016-02-16 deposited with the CCDC.
2016-02-18 downloaded from the CCDC.
;
_cell_angle_alpha 90
_cell_angle_beta 90
_cell_angle_gamma 90
_cell_formula_units_Z 8
_cell_length_a 15.0418(7)
_cell_length_b 21.3952(11)
_cell_length_c 28.2235(14)
_cell_measurement_reflns_used 34255
_cell_measurement_temperature 150(2)
_cell_measurement_theta_max 27.491
_cell_measurement_theta_min 1.443
_cell_volume 9083.0(8)
_computing_cell_refinement 'Bruker Apex 2 software package version 2014.5.0.0'
_computing_data_collection 'Bruker Apex 2 software package version 2014.5.0.0'
_computing_data_reduction 'Bruker Apex 2 software package version 2014.5.0.0'
_computing_molecular_graphics 'ORTEP-3 version 2.02 and POV-Ray version 3.62'
_computing_publication_material 'SHELXTL (Sheldrick, 2013)'
_computing_structure_refinement 'SHELXL (Sheldrick, 2013)'
_computing_structure_solution 'SHELXS (Sheldrick, 2013)'
_diffrn_ambient_temperature 150(2)
_diffrn_measured_fraction_theta_full 0.999
_diffrn_measured_fraction_theta_max 0.997
_diffrn_measurement_device_type 'Bruker Kappa Apex II CCD'
_diffrn_measurement_method 'phi scan and omega scan'
_diffrn_radiation_type MoK\a
_diffrn_radiation_wavelength 0.71073
_diffrn_reflns_av_R_equivalents 0.0785
_diffrn_reflns_av_unetI/netI 0.1306
_diffrn_reflns_Laue_measured_fraction_full 0.999
_diffrn_reflns_Laue_measured_fraction_max 0.997
_diffrn_reflns_limit_h_max 19
_diffrn_reflns_limit_h_min -15
_diffrn_reflns_limit_k_max 27
_diffrn_reflns_limit_k_min -21
_diffrn_reflns_limit_l_max 26
_diffrn_reflns_limit_l_min -36
_diffrn_reflns_number 34255
_diffrn_reflns_point_group_measured_fraction_full 0.999
_diffrn_reflns_point_group_measured_fraction_max 0.997
_diffrn_reflns_theta_full 25.242
_diffrn_reflns_theta_max 27.491
_diffrn_reflns_theta_min 1.443
_diffrn_source 'sealed tube with graphite monochromator'
_exptl_absorpt_coefficient_mu 0.579
_exptl_absorpt_correction_T_max 0.7456
_exptl_absorpt_correction_T_min 0.4737
_exptl_absorpt_correction_type multi-scan
_exptl_absorpt_process_details SADABS
_exptl_crystal_colour orange
_exptl_crystal_density_diffrn 1.076
_exptl_crystal_description block
_exptl_crystal_F_000 3104
_exptl_crystal_size_max 0.300
_exptl_crystal_size_mid 0.200
_exptl_crystal_size_min 0.200
_platon_squeeze_details
;
;
_refine_diff_density_max 0.404
_refine_diff_density_min -1.085
_refine_diff_density_rms 0.117
_refine_ls_extinction_method none
_refine_ls_goodness_of_fit_ref 0.984
_refine_ls_hydrogen_treatment constr
_refine_ls_matrix_type full
_refine_ls_number_parameters 490
_refine_ls_number_reflns 10394
_refine_ls_number_restraints 0
_refine_ls_restrained_S_all 0.984
_refine_ls_R_factor_all 0.1450
_refine_ls_R_factor_gt 0.0737
_refine_ls_shift/su_max 0.001
_refine_ls_shift/su_mean 0.000
_refine_ls_structure_factor_coef Fsqd
_refine_ls_weighting_details 'w=1/[\s^2^(Fo^2^)+(0.1069P)^2^] where P=(Fo^2^+2Fc^2^)/3'
_refine_ls_weighting_scheme calc
_refine_ls_wR_factor_gt 0.1949
_refine_ls_wR_factor_ref 0.2156
_reflns_Friedel_coverage 0.000
_reflns_number_gt 4992
_reflns_number_total 10394
_reflns_threshold_expression 'I > 2\s(I)'
_cod_data_source_file c6cc01257d2.cif
_cod_data_source_block 3b
_cod_depositor_comments 'Adding full bibliography for 7118778--7118782.cif.'
_cod_database_code 7118781
_shelx_space_group_comment
;
The symmetry employed for this shelxl refinement is uniquely defined
by the following loop, which should always be used as a source of
symmetry information in preference to the above space-group names.
They are only intended as comments.
;
_shelx_estimated_absorpt_t_min 0.845
_shelx_estimated_absorpt_t_max 0.893
_shelxl_version_number 2013-4

loop_
_space_group_symop_operation_xyz
'x, y, z'
'x+1/2, -y+1/2, -z'
'-x, y+1/2, -z+1/2'
'-x+1/2, -y, z+1/2'
'-x, -y, -z'
'-x-1/2, y-1/2, z'
'x, -y-1/2, z-1/2'
'x-1/2, y, -z-1/2'

loop_
_atom_site_label
_atom_site_type_symbol
_atom_site_fract_x
_atom_site_fract_y
_atom_site_fract_z
_atom_site_U_iso_or_equiv
_atom_site_adp_type
_atom_site_occupancy
_atom_site_site_symmetry_order
_atom_site_calc_flag
_atom_site_refinement_flags_posn
_atom_site_refinement_flags_adp
_atom_site_refinement_flags_occupancy
_atom_site_disorder_assembly
_atom_site_disorder_group
Zn1 Zn 1.01713(3) 0.18841(2) 0.78975(2) 0.03004(17) Uani 1 1 d . . . . .
O2 O 0.6370(3) 0.3752(2) 0.82430(14) 0.0694(13) Uani 1 1 d . . . . .
O1 O 0.6245(2) 0.3033(2) 0.88213(13) 0.0644(12) Uani 1 1 d . . . . .
N3 N 1.1260(2) 0.20976(17) 0.82227(12) 0.0295(8) Uani 1 1 d . . . . .
N4 N 1.0624(2) 0.12536(17) 0.74644(12) 0.0307(9) Uani 1 1 d . . . . .
N1 N 0.9423(2) 0.26311(17) 0.76261(12) 0.0295(8) Uani 1 1 d . . . . .
C6 C 0.8697(3) 0.2646(2) 0.79060(15) 0.0304(10) Uani 1 1 d . . . . .
C7 C 0.8544(3) 0.2194(2) 0.82685(15) 0.0291(10) Uani 1 1 d . . . . .
N2 N 0.9092(2) 0.17221(16) 0.83538(12) 0.0275(8) Uani 1 1 d . . . . .
C9 C 0.8838(3) 0.1351(2) 0.87208(17) 0.0389(12) Uani 1 1 d . . . . .
H5 H 0.9194 0.1002 0.8804 0.047 Uiso 1 1 calc R U . . .
C10 C 0.8083(3) 0.1472(3) 0.89707(19) 0.0490(14) Uani 1 1 d . . . . .
H6 H 0.7936 0.1202 0.9226 0.059 Uiso 1 1 calc R U . . .
C11 C 0.7517(3) 0.1967(3) 0.88734(17) 0.0469(14) Uani 1 1 d . . . . .
H7 H 0.6993 0.2033 0.9054 0.056 Uiso 1 1 calc R U . . .
C12 C 0.7745(3) 0.2368(2) 0.84965(14) 0.0320(11) Uani 1 1 d . . . . .
C13 C 0.7397(3) 0.2918(2) 0.82827(16) 0.0387(12) Uani 1 1 d . . . . .
C14 C 0.8010(3) 0.3088(2) 0.79119(15) 0.0372(11) Uani 1 1 d . . . . .
C15 C 0.8115(4) 0.3584(2) 0.75852(17) 0.0454(13) Uani 1 1 d . . . . .
H10 H 0.7692 0.3914 0.7567 0.054 Uiso 1 1 calc R U . . .
C16 C 0.8836(4) 0.3573(2) 0.73005(18) 0.0450(13) Uani 1 1 d . . . . .
H9 H 0.8903 0.3899 0.7075 0.054 Uiso 1 1 calc R U . . .
C17 C 0.9489(3) 0.3112(2) 0.73180(16) 0.0367(11) Uani 1 1 d . . . . .
H8 H 0.9986 0.3137 0.7111 0.044 Uiso 1 1 calc R U . . .
C18 C 0.6651(3) 0.3281(3) 0.8418(2) 0.0543(15) Uani 1 1 d . . . . .
B1 B 0.5515(4) 0.3310(3) 0.90277(19) 0.0405(14) Uani 1 1 d . . . . .
C24 C 0.3257(4) 0.3670(3) 0.9070(2) 0.080(2) Uani 1 1 d . . . . .
H24D H 0.3062 0.3871 0.8784 0.120 Uiso 0.538(4) 1 d R U P A 1
H24E H 0.3180 0.3227 0.9041 0.120 Uiso 0.538(4) 1 d R U P A 1
H24F H 0.2913 0.3822 0.9332 0.120 Uiso 0.538(4) 1 d R U P A 1
H24A H 0.2880 0.3326 0.8984 0.120 Uiso 0.462(4) 1 d R U P A 2
H24B H 0.2940 0.3947 0.9277 0.120 Uiso 0.462(4) 1 d R U P A 2
H24C H 0.3431 0.3893 0.8789 0.120 Uiso 0.462(4) 1 d R U P A 2
C27 C 1.1216(3) 0.2421(2) 0.86776(16) 0.0326(11) Uani 1 1 d . . . . .
C28 C 1.1287(3) 0.2062(2) 0.90918(17) 0.0379(12) Uani 1 1 d . . . . .
C29 C 1.1219(3) 0.2368(3) 0.95197(18) 0.0499(14) Uani 1 1 d . . . . .
H32 H 1.1293 0.2132 0.9802 0.060 Uiso 1 1 calc R U . . .
C30 C 1.1047(4) 0.3006(3) 0.95594(18) 0.0494(14) Uani 1 1 d . . . . .
C31 C 1.0988(5) 0.3319(4) 1.0033(2) 0.083(2) Uani 1 1 d . . . . .
H26 H 1.0641 0.3057 1.0250 0.124 Uiso 1 1 calc R U . . .
H27 H 1.0698 0.3726 0.9999 0.124 Uiso 1 1 calc R U . . .
H25 H 1.1588 0.3377 1.0162 0.124 Uiso 1 1 calc R U . . .
C32 C 1.0995(3) 0.3339(3) 0.91391(18) 0.0463(13) Uani 1 1 d . . . . .
H28 H 1.0899 0.3777 0.9154 0.056 Uiso 1 1 calc R U . . .
C33 C 1.1076(3) 0.3060(2) 0.86992(16) 0.0366(11) Uani 1 1 d . . . . .
C34 C 1.1039(4) 0.3451(2) 0.82548(19) 0.0514(14) Uani 1 1 d . . . . .
H31 H 1.1564 0.3366 0.8060 0.077 Uiso 1 1 calc R U . . .
H30 H 1.1026 0.3895 0.8340 0.077 Uiso 1 1 calc R U . . .
H29 H 1.0501 0.3347 0.8075 0.077 Uiso 1 1 calc R U . . .
C35 C 1.1425(4) 0.1355(2) 0.90696(18) 0.0487(14) Uani 1 1 d . . . . .
H33 H 1.1325 0.1174 0.9384 0.073 Uiso 1 1 calc R U . . .
H34 H 1.2034 0.1265 0.8967 0.073 Uiso 1 1 calc R U . . .
H35 H 1.1004 0.1173 0.8843 0.073 Uiso 1 1 calc R U . . .
C36 C 1.2042(3) 0.1914(2) 0.80558(16) 0.0322(10) Uani 1 1 d . . . . .
C37 C 1.2878(3) 0.2160(2) 0.82745(18) 0.0431(12) Uani 1 1 d . . . . .
H36 H 1.2841 0.2616 0.8300 0.065 Uiso 1 1 calc R U . . .
H38 H 1.3387 0.2047 0.8076 0.065 Uiso 1 1 calc R U . . .
H37 H 1.2953 0.1979 0.8591 0.065 Uiso 1 1 calc R U . . .
C38 C 1.2139(3) 0.1500(2) 0.76821(16) 0.0348(11) Uani 1 1 d . . . . .
H39 H 1.2735 0.1434 0.7583 0.042 Uiso 1 1 calc R U . . .
C39 C 1.1506(3) 0.1164(2) 0.74275(16) 0.0351(11) Uani 1 1 d . . . . .
C40 C 0.9997(3) 0.0895(2) 0.72095(16) 0.0338(11) Uani 1 1 d . . . . .
C41 C 0.9574(3) 0.0385(2) 0.74201(18) 0.0405(12) Uani 1 1 d . . . . .
C42 C 0.8892(4) 0.0083(2) 0.72044(19) 0.0477(14) Uani 1 1 d . . . . .
H47 H 0.8615 -0.0258 0.7361 0.057 Uiso 1 1 calc R U . . .
C43 C 0.8601(4) 0.0258(2) 0.6771(2) 0.0572(16) Uani 1 1 d . . . . .
C44 C 0.9049(4) 0.0750(3) 0.65347(19) 0.0525(14) Uani 1 1 d . . . . .
H40 H 0.8875 0.0859 0.6222 0.063 Uiso 1 1 calc R U . . .
C45 C 0.9740(3) 0.1079(2) 0.67498(18) 0.0450(13) Uani 1 1 d . . . . .
C46 C 1.0183(4) 0.1615(3) 0.65019(19) 0.0558(15) Uani 1 1 d . . . . .
H41 H 0.9898 0.1684 0.6194 0.084 Uiso 1 1 calc R U . . .
H42 H 1.0813 0.1518 0.6454 0.084 Uiso 1 1 calc R U . . .
H43 H 1.0128 0.1993 0.6696 0.084 Uiso 1 1 calc R U . . .
C47 C 0.7820(4) -0.0038(3) 0.6512(3) 0.090(2) Uani 1 1 d . . . . .
H45 H 0.8008 -0.0434 0.6370 0.135 Uiso 1 1 calc R U . . .
H46 H 0.7613 0.0246 0.6263 0.135 Uiso 1 1 calc R U . . .
H44 H 0.7335 -0.0115 0.6737 0.135 Uiso 1 1 calc R U . . .
C48 C 0.9893(4) 0.0159(2) 0.79080(18) 0.0529(14) Uani 1 1 d . . . . .
H48 H 0.9597 -0.0235 0.7987 0.079 Uiso 1 1 calc R U . . .
H49 H 0.9748 0.0474 0.8148 0.079 Uiso 1 1 calc R U . . .
H50 H 1.0538 0.0094 0.7900 0.079 Uiso 1 1 calc R U . . .
C49 C 1.1824(3) 0.0666(3) 0.70848(18) 0.0500(14) Uani 1 1 d . . . . .
H51 H 1.1545 0.0265 0.7164 0.075 Uiso 1 1 calc R U . . .
H53 H 1.2472 0.0625 0.7108 0.075 Uiso 1 1 calc R U . . .
H52 H 1.1662 0.0785 0.6761 0.075 Uiso 1 1 calc R U . . .
O3A O 0.5491(6) 0.3367(5) 0.9507(3) 0.046(2) Uani 0.538(4) 1 d . . P A 1
O4A O 0.4797(5) 0.3547(4) 0.8791(2) 0.0529(16) Uani 0.538(4) 1 d . . P A 1
C19 C 0.4182(11) 0.2888(14) 0.9750(12) 0.066(4) Uani 0.538(4) 1 d . . P A 1
H19A H 0.4476 0.2743 1.0040 0.099 Uiso 0.538(4) 1 calc R U P A 1
H19B H 0.4280 0.2582 0.9496 0.099 Uiso 0.538(4) 1 calc R U P A 1
H19C H 0.3543 0.2932 0.9808 0.099 Uiso 0.538(4) 1 calc R U P A 1
C20 C 0.465(7) 0.405(4) 1.002(3) 0.085(6) Uani 0.538(4) 1 d . . P A 1
H20A H 0.4735 0.3847 1.0328 0.127 Uiso 0.538(4) 1 calc R U P A 1
H20B H 0.4101 0.4296 1.0025 0.127 Uiso 0.538(4) 1 calc R U P A 1
H20C H 0.5154 0.4316 0.9946 0.127 Uiso 0.538(4) 1 calc R U P A 1
C22 C 0.4220(6) 0.3812(5) 0.9153(3) 0.0373(18) Uani 0.538(4) 1 d . . P A 1
C23 C 0.4559(6) 0.3502(5) 0.9607(4) 0.044(2) Uani 0.538(4) 1 d . . P A 1
C25 C 0.441(5) 0.450(4) 0.915(3) 0.076(9) Uani 0.538(4) 1 d . . P A 1
H25A H 0.4174 0.4686 0.8854 0.114 Uiso 0.538(4) 1 calc R U P A 1
H25B H 0.5051 0.4573 0.9163 0.114 Uiso 0.538(4) 1 calc R U P A 1
H25C H 0.4120 0.4702 0.9420 0.114 Uiso 0.538(4) 1 calc R U P A 1
C19A C 0.460(6) 0.453(4) 0.917(3) 0.076(9) Uani 0.462(4) 1 d . . P A 2
H19D H 0.4621 0.4412 0.8831 0.114 Uiso 0.462(4) 1 calc R U P A 2
H19E H 0.5075 0.4832 0.9233 0.114 Uiso 0.462(4) 1 calc R U P A 2
H19F H 0.4022 0.4726 0.9235 0.114 Uiso 0.462(4) 1 calc R U P A 2
C20A C 0.454(8) 0.400(5) 1.003(4) 0.085(6) Uani 0.462(4) 1 d . . P A 2
H20D H 0.4443 0.3582 1.0159 0.127 Uiso 0.462(4) 1 calc R U P A 2
H20E H 0.4018 0.4261 1.0086 0.127 Uiso 0.462(4) 1 calc R U P A 2
H20F H 0.5061 0.4190 1.0184 0.127 Uiso 0.462(4) 1 calc R U P A 2
C23A C 0.4719(7) 0.3951(6) 0.9477(4) 0.044(2) Uani 0.462(4) 1 d . . P A 2
C22A C 0.4100(8) 0.3405(6) 0.9342(4) 0.0373(18) Uani 0.462(4) 1 d . . P A 2
C25A C 0.3897(14) 0.2935(17) 0.9679(13) 0.066(4) Uani 0.462(4) 1 d . . P A 2
H25D H 0.4446 0.2795 0.9833 0.099 Uiso 0.462(4) 1 calc R U P A 2
H25E H 0.3615 0.2580 0.9519 0.099 Uiso 0.462(4) 1 calc R U P A 2
H25F H 0.3490 0.3104 0.9918 0.099 Uiso 0.462(4) 1 calc R U P A 2
O3 O 0.5598(8) 0.3661(5) 0.9382(4) 0.046(2) Uani 0.462(4) 1 d . . P A 2
O4 O 0.4592(5) 0.3103(4) 0.8953(3) 0.0529(16) Uani 0.462(4) 1 d . . P A 2

loop_
_atom_site_aniso_label
_atom_site_aniso_U_11
_atom_site_aniso_U_22
_atom_site_aniso_U_33
_atom_site_aniso_U_23
_atom_site_aniso_U_13
_atom_site_aniso_U_12
Zn1 0.0212(2) 0.0383(3) 0.0306(3) -0.0012(2) 0.0023(2) 0.0025(2)
O2 0.068(3) 0.080(3) 0.061(3) -0.010(2) -0.009(2) 0.052(2)
O1 0.047(2) 0.102(3) 0.044(2) -0.008(2) 0.0034(18) 0.036(2)
N3 0.0255(19) 0.036(2) 0.027(2) 0.0000(17) 0.0008(16) -0.0020(16)
N4 0.028(2) 0.037(2) 0.027(2) -0.0051(17) 0.0023(17) -0.0018(17)
N1 0.028(2) 0.037(2) 0.023(2) 0.0011(17) 0.0003(17) 0.0023(17)
C6 0.024(2) 0.038(3) 0.029(2) -0.002(2) -0.003(2) 0.0047(19)
C7 0.024(2) 0.033(3) 0.031(2) -0.001(2) 0.0022(19) -0.001(2)
N2 0.0236(18) 0.033(2) 0.026(2) 0.0039(16) -0.0002(16) -0.0026(16)
C9 0.033(3) 0.046(3) 0.038(3) 0.007(2) 0.008(2) 0.001(2)
C10 0.037(3) 0.059(4) 0.050(3) 0.010(3) 0.008(3) -0.006(3)
C11 0.028(2) 0.077(4) 0.036(3) -0.013(3) 0.007(2) 0.002(3)
C12 0.029(2) 0.050(3) 0.017(2) -0.002(2) 0.0029(19) 0.003(2)
C13 0.038(3) 0.050(3) 0.028(3) -0.015(2) 0.000(2) 0.013(2)
C14 0.037(3) 0.048(3) 0.027(2) -0.010(2) -0.011(2) 0.011(2)
C15 0.055(3) 0.042(3) 0.039(3) -0.005(2) -0.017(3) 0.018(3)
C16 0.052(3) 0.045(3) 0.038(3) 0.005(2) -0.010(3) 0.005(3)
C17 0.041(3) 0.041(3) 0.029(2) 0.002(2) 0.000(2) -0.006(2)
C18 0.036(3) 0.080(4) 0.047(3) -0.022(3) -0.002(3) 0.021(3)
B1 0.033(3) 0.063(4) 0.025(3) -0.015(3) -0.004(3) 0.013(3)
C24 0.037(3) 0.106(5) 0.097(5) -0.051(4) -0.026(3) 0.030(3)
C27 0.020(2) 0.043(3) 0.035(3) 0.002(2) -0.001(2) -0.004(2)
C28 0.032(3) 0.049(3) 0.032(3) 0.005(2) -0.002(2) 0.001(2)
C29 0.053(3) 0.061(4) 0.036(3) 0.010(3) -0.008(3) -0.007(3)
C30 0.060(4) 0.052(4) 0.036(3) -0.005(3) -0.013(3) -0.001(3)
C31 0.101(6) 0.101(6) 0.046(4) -0.017(4) -0.023(4) -0.001(4)
C32 0.050(3) 0.043(3) 0.046(3) -0.009(3) -0.015(3) -0.006(3)
C33 0.034(3) 0.037(3) 0.038(3) 0.003(2) -0.009(2) 0.000(2)
C34 0.061(4) 0.040(3) 0.053(3) 0.004(3) -0.011(3) -0.003(3)
C35 0.058(3) 0.048(3) 0.041(3) 0.015(3) 0.007(3) 0.004(3)
C36 0.023(2) 0.040(3) 0.034(2) 0.016(2) 0.0019(19) -0.002(2)
C37 0.028(2) 0.046(3) 0.055(3) 0.008(3) 0.002(2) -0.008(2)
C38 0.026(2) 0.046(3) 0.033(3) 0.000(2) 0.007(2) 0.008(2)
C39 0.032(3) 0.038(3) 0.035(3) 0.003(2) 0.008(2) 0.014(2)
C40 0.029(3) 0.034(3) 0.038(3) -0.007(2) 0.007(2) 0.009(2)
C41 0.035(3) 0.034(3) 0.053(3) -0.013(2) 0.002(2) 0.006(2)
C42 0.052(3) 0.034(3) 0.057(4) -0.004(3) -0.001(3) 0.011(2)
C43 0.053(3) 0.031(3) 0.088(5) -0.016(3) -0.017(3) 0.004(3)
C44 0.054(3) 0.058(4) 0.045(3) -0.010(3) -0.019(3) 0.011(3)
C45 0.043(3) 0.052(3) 0.040(3) -0.004(3) 0.001(3) 0.016(3)
C46 0.051(3) 0.075(4) 0.042(3) 0.010(3) 0.001(3) 0.015(3)
C47 0.076(5) 0.050(4) 0.143(7) -0.019(4) -0.061(5) 0.006(3)
C48 0.073(4) 0.033(3) 0.053(3) 0.010(3) 0.013(3) 0.000(3)
C49 0.039(3) 0.066(4) 0.045(3) -0.011(3) 0.009(2) 0.017(3)
O3A 0.030(3) 0.074(7) 0.034(5) 0.005(4) 0.008(3) 0.016(4)
O4A 0.037(3) 0.079(5) 0.043(4) -0.020(3) -0.001(3) 0.027(4)
C19 0.031(11) 0.062(6) 0.105(10) 0.036(6) -0.006(9) 0.012(9)
C20 0.072(18) 0.154(12) 0.028(5) -0.023(7) -0.001(8) 0.046(10)
C22 0.036(4) 0.056(6) 0.021(4) -0.015(4) 0.013(3) 0.003(4)
C23 0.026(4) 0.067(6) 0.040(5) -0.004(5) 0.009(3) 0.006(5)
C25 0.12(3) 0.052(6) 0.061(7) 0.014(5) 0.034(11) 0.017(13)
C19A 0.12(3) 0.052(6) 0.061(7) 0.014(5) 0.034(11) 0.017(13)
C20A 0.072(18) 0.154(12) 0.028(5) -0.023(7) -0.001(8) 0.046(10)
C23A 0.026(4) 0.067(6) 0.040(5) -0.004(5) 0.009(3) 0.006(5)
C22A 0.036(4) 0.056(6) 0.021(4) -0.015(4) 0.013(3) 0.003(4)
C25A 0.031(11) 0.062(6) 0.105(10) 0.036(6) -0.006(9) 0.012(9)
O3 0.030(3) 0.074(7) 0.034(5) 0.005(4) 0.008(3) 0.016(4)
O4 0.037(3) 0.079(5) 0.043(4) -0.020(3) -0.001(3) 0.027(4)

loop_
_atom_type_symbol
_atom_type_description
_atom_type_scat_dispersion_real
_atom_type_scat_dispersion_imag
_atom_type_scat_source
C C 0.0033 0.0016 'International Tables Vol C Tables 4.2.6.8 and 6.1.1.4'
H H 0.0000 0.0000 'International Tables Vol C Tables 4.2.6.8 and 6.1.1.4'
N N 0.0061 0.0033 'International Tables Vol C Tables 4.2.6.8 and 6.1.1.4'
O O 0.0106 0.0060 'International Tables Vol C Tables 4.2.6.8 and 6.1.1.4'
B B 0.0013 0.0007 'International Tables Vol C Tables 4.2.6.8 and 6.1.1.4'
Zn Zn 0.2839 1.4301 'International Tables Vol C Tables 4.2.6.8 and 6.1.1.4'

loop_
_geom_angle_atom_site_label_1
_geom_angle_atom_site_label_2
_geom_angle_atom_site_label_3
_geom_angle
N3 Zn1 N4 99.53(15)
N3 Zn1 N1 116.60(15)
N4 Zn1 N1 119.12(14)
N3 Zn1 N2 113.77(14)
N4 Zn1 N2 122.80(14)
N1 Zn1 N2 86.27(13)
B1 O1 C18 122.0(4)
C36 N3 C27 119.5(4)
C36 N3 Zn1 120.9(3)
C27 N3 Zn1 119.4(3)
C39 N4 C40 122.8(4)
C39 N4 Zn1 119.6(3)
C40 N4 Zn1 117.6(3)
C6 N1 C17 114.7(4)
C6 N1 Zn1 103.8(3)
C17 N1 Zn1 140.9(3)
N1 C6 C14 128.4(4)
N1 C6 C7 122.3(4)
C14 C6 C7 109.3(4)
N2 C7 C12 130.3(4)
N2 C7 C6 123.1(4)
C12 C7 C6 106.6(4)
C7 N2 C9 114.1(4)
C7 N2 Zn1 104.1(3)
C9 N2 Zn1 141.3(3)
N2 C9 C10 121.2(5)
N2 C9 H5 119.4
C10 C9 H5 119.4
C9 C10 C11 123.7(5)
C9 C10 H6 118.2
C11 C10 H6 118.2
C10 C11 C12 117.7(4)
C10 C11 H7 121.1
C12 C11 H7 121.1
C11 C12 C7 113.0(4)
C11 C12 C13 137.3(4)
C7 C12 C13 109.8(4)
C18 C13 C12 129.1(5)
C18 C13 C14 124.4(5)
C12 C13 C14 106.3(4)
C6 C14 C15 114.6(4)
C6 C14 C13 108.1(4)
C15 C14 C13 137.2(4)
C16 C15 C14 117.6(5)
C16 C15 H10 121.2
C14 C15 H10 121.2
C15 C16 C17 124.0(5)
C15 C16 H9 118.0
C17 C16 H9 118.0
N1 C17 C16 120.7(5)
N1 C17 H8 119.6
C16 C17 H8 119.6
O2 C18 O1 120.1(5)
O2 C18 C13 128.9(6)
O1 C18 C13 111.0(5)
O3A B1 O4A 115.6(6)
O3 B1 O1 121.0(7)
O3A B1 O1 118.8(6)
O4A B1 O1 125.6(5)
O3 B1 O4 112.8(7)
O1 B1 O4 124.1(5)
C22 C24 H24D 109.7
C22 C24 H24E 109.3
H24D C24 H24E 109.5
C22 C24 H24F 109.4
H24D C24 H24F 109.5
H24E C24 H24F 109.5
C22A C24 H24A 108.6
C22A C24 H24B 108.8
H24A C24 H24B 109.5
C22A C24 H24C 111.0
H24A C24 H24C 109.5
H24B C24 H24C 109.5
C33 C27 C28 121.0(4)
C33 C27 N3 120.9(4)
C28 C27 N3 118.1(4)
C29 C28 C27 117.7(5)
C29 C28 C35 121.1(4)
C27 C28 C35 121.2(4)
C28 C29 C30 123.3(5)
C28 C29 H32 118.3
C30 C29 H32 118.3
C32 C30 C29 116.4(5)
C32 C30 C31 122.2(5)
C29 C30 C31 121.3(5)
C30 C31 H26 109.5
C30 C31 H27 109.5
H26 C31 H27 109.5
C30 C31 H25 109.5
H26 C31 H25 109.5
H27 C31 H25 109.5
C33 C32 C30 122.8(5)
C33 C32 H28 118.6
C30 C32 H28 118.6
C32 C33 C27 118.7(4)
C32 C33 C34 120.2(4)
C27 C33 C34 121.1(4)
C33 C34 H31 109.5
C33 C34 H30 109.5
H31 C34 H30 109.5
C33 C34 H29 109.5
H31 C34 H29 109.5
H30 C34 H29 109.5
C28 C35 H33 109.5
C28 C35 H34 109.5
H33 C35 H34 109.5
C28 C35 H35 109.5
H33 C35 H35 109.5
H34 C35 H35 109.5
N3 C36 C38 123.5(4)
N3 C36 C37 119.6(4)
C38 C36 C37 116.8(4)
C36 C37 H36 109.5
C36 C37 H38 109.5
H36 C37 H38 109.5
C36 C37 H37 109.5
H36 C37 H37 109.5
H38 C37 H37 109.5
C36 C38 C39 130.7(4)
C36 C38 H39 114.7
C39 C38 H39 114.7
N4 C39 C38 124.1(4)
N4 C39 C49 117.5(4)
C38 C39 C49 118.4(4)
C41 C40 C45 119.0(4)
C41 C40 N4 120.8(4)
C45 C40 N4 120.0(4)
C42 C41 C40 121.7(5)
C42 C41 C48 119.3(5)
C40 C41 C48 119.0(4)
C43 C42 C41 121.3(5)
C43 C42 H47 119.3
C41 C42 H47 119.3
C42 C43 C44 118.5(5)
C42 C43 C47 124.7(6)
C44 C43 C47 116.8(6)
C45 C44 C43 121.6(5)
C45 C44 H40 119.2
C43 C44 H40 119.2
C44 C45 C40 117.7(5)
C44 C45 C46 120.9(5)
C40 C45 C46 121.4(5)
C45 C46 H41 109.5
C45 C46 H42 109.5
H41 C46 H42 109.5
C45 C46 H43 109.5
H41 C46 H43 109.5
H42 C46 H43 109.5
C43 C47 H45 109.5
C43 C47 H46 109.5
H45 C47 H46 109.5
C43 C47 H44 109.5
H45 C47 H44 109.5
H46 C47 H44 109.5
C41 C48 H48 109.5
C41 C48 H49 109.5
H48 C48 H49 109.5
C41 C48 H50 109.5
H48 C48 H50 109.5
H49 C48 H50 109.5
C39 C49 H51 109.5
C39 C49 H53 109.5
H51 C49 H53 109.5
C39 C49 H52 109.5
H51 C49 H52 109.5
H53 C49 H52 109.5
B1 O3A C23 103.6(8)
B1 O4A C22 105.7(6)
C23 C19 H19A 109.5
C23 C19 H19B 109.5
H19A C19 H19B 109.5
C23 C19 H19C 109.5
H19A C19 H19C 109.5
H19B C19 H19C 109.5
C23 C20 H20A 109.5
C23 C20 H20B 109.5
H20A C20 H20B 109.5
C23 C20 H20C 109.5
H20A C20 H20C 109.5
H20B C20 H20C 109.5
O4A C22 C24 112.8(7)
O4A C22 C25 105(3)
C24 C22 C25 112(3)
O4A C22 C23 102.8(7)
C24 C22 C23 111.4(8)
C25 C22 C23 112(3)
O3A C23 C19 104.1(10)
O3A C23 C22 104.1(7)
C19 C23 C22 119.0(12)
O3A C23 C20 101(4)
C19 C23 C20 118(3)
C22 C23 C20 108(3)
C22 C25 H25A 109.5
C22 C25 H25B 109.5
H25A C25 H25B 109.5
C22 C25 H25C 109.5
H25A C25 H25C 109.5
H25B C25 H25C 109.5
C23A C19A H19D 109.5
C23A C19A H19E 109.5
H19D C19A H19E 109.5
C23A C19A H19F 109.5
H19D C19A H19F 109.5
H19E C19A H19F 109.5
C23A C20A H20D 109.5
C23A C20A H20E 109.5
H20D C20A H20E 109.5
C23A C20A H20F 109.5
H20D C20A H20F 109.5
H20E C20A H20F 109.5
O3 C23A C19A 110(3)
O3 C23A C22A 100.2(10)
C19A C23A C22A 114(3)
O3 C23A C20A 111(5)
C19A C23A C20A 119(5)
C22A C23A C20A 101(4)
C25A C22A O4 107.3(17)
C25A C22A C23A 120.1(17)
O4 C22A C23A 102.3(8)
C25A C22A C24 114.0(11)
O4 C22A C24 101.5(7)
C23A C22A C24 109.3(9)
C22A C25A H25D 109.5
C22A C25A H25E 109.5
H25D C25A H25E 109.5
C22A C25A H25F 109.5
H25D C25A H25F 109.5
H25E C25A H25F 109.5
B1 O3 C23A 107.7(10)
B1 O4 C22A 103.6(7)

loop_
_geom_bond_atom_site_label_1
_geom_bond_atom_site_label_2
_geom_bond_distance
Zn1 N3 1.932(3)
Zn1 N4 1.944(3)
Zn1 N1 2.099(4)
Zn1 N2 2.102(3)
O2 C18 1.200(7)
O1 B1 1.377(6)
O1 C18 1.396(7)
N3 C36 1.326(5)
N3 C27 1.460(6)
N4 C39 1.344(5)
N4 C40 1.413(6)
N1 C6 1.349(5)
N1 C17 1.351(6)
C6 C14 1.400(6)
C6 C7 1.427(6)
C7 N2 1.325(5)
C7 C12 1.413(6)
N2 C9 1.359(5)
C9 C10 1.361(6)
C9 H5 0.9500
C10 C11 1.386(7)
C10 H6 0.9500
C11 C12 1.410(7)
C11 H7 0.9500
C12 C13 1.422(6)
C13 C18 1.417(7)
C13 C14 1.441(7)
C14 C15 1.415(7)
C15 C16 1.351(7)
C15 H10 0.9500
C16 C17 1.391(7)
C16 H9 0.9500
C17 H8 0.9500
B1 O3 1.257(14)
B1 O3A 1.360(11)
B1 O4A 1.367(8)
B1 O4 1.473(10)
C24 C22 1.499(11)
C24 C22A 1.587(13)
C24 H24D 0.9601
C24 H24E 0.9601
C24 H24F 0.9598
C24 H24A 0.9600
C24 H24B 0.9599
C24 H24C 0.9600
C27 C33 1.384(6)
C27 C28 1.403(6)
C28 C29 1.377(7)
C28 C35 1.528(7)
C29 C30 1.395(7)
C29 H32 0.9500
C30 C32 1.385(7)
C30 C31 1.498(8)
C31 H26 0.9800
C31 H27 0.9800
C31 H25 0.9800
C32 C33 1.383(7)
C32 H28 0.9500
C33 C34 1.510(7)
C34 H31 0.9800
C34 H30 0.9800
C34 H29 0.9800
C35 H33 0.9800
C35 H34 0.9800
C35 H35 0.9800
C36 C38 1.385(6)
C36 C37 1.496(6)
C37 H36 0.9800
C37 H38 0.9800
C37 H37 0.9800
C38 C39 1.392(6)
C38 H39 0.9500
C39 C49 1.517(6)
C40 C41 1.396(7)
C40 C45 1.410(7)
C41 C42 1.356(7)
C41 C48 1.536(7)
C42 C43 1.352(7)
C42 H47 0.9500
C43 C44 1.418(8)
C43 C47 1.521(8)
C44 C45 1.393(7)
C44 H40 0.9500
C45 C46 1.500(7)
C46 H41 0.9800
C46 H42 0.9800
C46 H43 0.9800
C47 H45 0.9800
C47 H46 0.9800
C47 H44 0.9800
C48 H48 0.9800
C48 H49 0.9800
C48 H50 0.9800
C49 H51 0.9800
C49 H53 0.9800
C49 H52 0.9800
O3A C23 1.458(13)
O4A C22 1.456(10)
C19 C23 1.49(3)
C19 H19A 0.9800
C19 H19B 0.9800
C19 H19C 0.9800
C20 C23 1.65(9)
C20 H20A 0.9800
C20 H20B 0.9800
C20 H20C 0.9800
C22 C25 1.51(8)
C22 C23 1.531(15)
C25 H25A 0.9800
C25 H25B 0.9800
C25 H25C 0.9800
C19A C23A 1.53(9)
C19A H19D 0.9800
C19A H19E 0.9800
C19A H19F 0.9800
C20A C23A 1.58(10)
C20A H20D 0.9800
C20A H20E 0.9800
C20A H20F 0.9800
C23A O3 1.484(15)
C23A C22A 1.543(17)
C22A C25A 1.42(4)
C22A O4 1.472(12)
C25A H25D 0.9800
C25A H25E 0.9800
C25A H25F 0.9800

loop_
_geom_torsion_atom_site_label_1
_geom_torsion_atom_site_label_2
_geom_torsion_atom_site_label_3
_geom_torsion_atom_site_label_4
_geom_torsion
C17 N1 C6 C14 0.9(7)
Zn1 N1 C6 C14 173.8(4)
C17 N1 C6 C7 -176.7(4)
Zn1 N1 C6 C7 -3.8(5)
N1 C6 C7 N2 -0.9(7)
C14 C6 C7 N2 -178.9(4)
N1 C6 C7 C12 178.1(4)
C14 C6 C7 C12 0.1(5)
C12 C7 N2 C9 -0.2(7)
C6 C7 N2 C9 178.5(4)
C12 C7 N2 Zn1 -173.7(4)
C6 C7 N2 Zn1 5.0(5)
C7 N2 C9 C10 -0.2(6)
Zn1 N2 C9 C10 169.8(4)
N2 C9 C10 C11 0.6(8)
C9 C10 C11 C12 -0.6(8)
C10 C11 C12 C7 0.2(6)
C10 C11 C12 C13 -178.3(5)
N2 C7 C12 C11 0.1(7)
C6 C7 C12 C11 -178.7(4)
N2 C7 C12 C13 179.0(4)
C6 C7 C12 C13 0.2(5)
C11 C12 C13 C18 3.6(9)
C7 C12 C13 C18 -174.9(5)
C11 C12 C13 C14 178.2(5)
C7 C12 C13 C14 -0.4(5)
N1 C6 C14 C15 -1.4(7)
C7 C6 C14 C15 176.5(4)
N1 C6 C14 C13 -178.1(4)
C7 C6 C14 C13 -0.3(5)
C18 C13 C14 C6 175.2(4)
C12 C13 C14 C6 0.4(5)
C18 C13 C14 C15 -0.4(9)
C12 C13 C14 C15 -175.3(5)
C6 C14 C15 C16 1.6(6)
C13 C14 C15 C16 177.0(5)
C14 C15 C16 C17 -1.6(8)
C6 N1 C17 C16 -0.7(6)
Zn1 N1 C17 C16 -169.7(4)
C15 C16 C17 N1 1.1(8)
B1 O1 C18 O2 0.7(8)
B1 O1 C18 C13 178.6(5)
C12 C13 C18 O2 178.2(5)
C14 C13 C18 O2 4.5(9)
C12 C13 C18 O1 0.5(7)
C14 C13 C18 O1 -173.1(4)
C18 O1 B1 O3 -98.4(8)
C18 O1 B1 O3A -136.0(7)
C18 O1 B1 O4A 43.3(9)
C18 O1 B1 O4 99.2(8)
C36 N3 C27 C33 104.8(5)
Zn1 N3 C27 C33 -80.2(5)
C36 N3 C27 C28 -77.6(5)
Zn1 N3 C27 C28 97.4(4)
C33 C27 C28 C29 -0.6(7)
N3 C27 C28 C29 -178.2(4)
C33 C27 C28 C35 178.9(4)
N3 C27 C28 C35 1.3(6)
C27 C28 C29 C30 2.9(8)
C35 C28 C29 C30 -176.6(5)
C28 C29 C30 C32 -3.7(8)
C28 C29 C30 C31 -179.4(6)
C29 C30 C32 C33 2.2(8)
C31 C30 C32 C33 177.9(5)
C30 C32 C33 C27 -0.1(8)
C30 C32 C33 C34 -178.3(5)
C28 C27 C33 C32 -0.8(7)
N3 C27 C33 C32 176.8(4)
C28 C27 C33 C34 177.4(4)
N3 C27 C33 C34 -5.1(7)
C27 N3 C36 C38 166.5(4)
Zn1 N3 C36 C38 -8.5(6)
C27 N3 C36 C37 -13.7(6)
Zn1 N3 C36 C37 171.4(3)
N3 C36 C38 C39 -4.6(8)
C37 C36 C38 C39 175.5(5)
C40 N4 C39 C38 -178.4(4)
Zn1 N4 C39 C38 -0.3(6)
C40 N4 C39 C49 1.8(7)
Zn1 N4 C39 C49 179.9(3)
C36 C38 C39 N4 9.7(8)
C36 C38 C39 C49 -170.5(5)
C39 N4 C40 C41 97.4(5)
Zn1 N4 C40 C41 -80.8(5)
C39 N4 C40 C45 -87.5(5)
Zn1 N4 C40 C45 94.3(4)
C45 C40 C41 C42 -3.5(7)
N4 C40 C41 C42 171.6(4)
C45 C40 C41 C48 176.3(4)
N4 C40 C41 C48 -8.6(6)
C40 C41 C42 C43 1.0(7)
C48 C41 C42 C43 -178.8(5)
C41 C42 C43 C44 2.8(8)
C41 C42 C43 C47 -177.6(5)
C42 C43 C44 C45 -4.1(8)
C47 C43 C44 C45 176.2(5)
C43 C44 C45 C40 1.6(7)
C43 C44 C45 C46 -177.6(5)
C41 C40 C45 C44 2.1(7)
N4 C40 C45 C44 -173.1(4)
C41 C40 C45 C46 -178.7(4)
N4 C40 C45 C46 6.1(7)
O3 B1 O3A C23 92.5(17)
O4A B1 O3A C23 16.6(10)
O1 B1 O3A C23 -164.1(7)
O4 B1 O3A C23 -27.5(8)
O3 B1 O4A C22 -31.0(9)
O3A B1 O4A C22 1.6(10)
O1 B1 O4A C22 -177.7(7)
O4 B1 O4A C22 77.0(8)
B1 O4A C22 C24 -138.1(8)
B1 O4A C22 C25 99(3)
B1 O4A C22 C23 -18.0(10)
C22A C24 C22 O4A 92.4(11)
C22A C24 C22 C25 -149(3)
C22A C24 C22 C23 -22.6(7)
B1 O3A C23 C19 98.8(15)
B1 O3A C23 C22 -26.5(10)
B1 O3A C23 C20 -139(3)
O4A C22 C23 O3A 27.5(10)
C24 C22 C23 O3A 148.5(8)
C25 C22 C23 O3A -85(3)
O4A C22 C23 C19 -87.7(15)
C24 C22 C23 C19 33.3(16)
C25 C22 C23 C19 160(3)
O4A C22 C23 C20 135(3)
C24 C22 C23 C20 -104(3)
C25 C22 C23 C20 22(5)
O3 C23A C22A C25A 85.1(16)
C19A C23A C22A C25A -158(4)
C20A C23A C22A C25A -29(5)
O3 C23A C22A O4 -33.4(11)
C19A C23A C22A O4 84(4)
C20A C23A C22A O4 -147(5)
O3 C23A C22A C24 -140.4(8)
C19A C23A C22A C24 -23(4)
C20A C23A C22A C24 106(5)
C22 C24 C22A C25A 167(2)
C22 C24 C22A O4 -78.2(9)
C22 C24 C22A C23A 29.3(7)
O3A B1 O3 C23A -91.8(17)
O4A B1 O3 C23A 23.8(10)
O1 B1 O3 C23A 172.4(7)
O4 B1 O3 C23A -23.4(10)
C19A C23A O3 B1 -84(4)
C22A C23A O3 B1 35.5(10)
C20A C23A O3 B1 142(4)
O3 B1 O4 C22A 0.2(10)
O3A B1 O4 C22A 30.5(9)
O4A B1 O4 C22A -87.6(9)
O1 B1 O4 C22A 163.9(7)
C25A C22A O4 B1 -105.7(14)
C23A C22A O4 B1 21.6(10)
C24 C22A O4 B1 134.5(7)

loop_
_platon_squeeze_void_nr
_platon_squeeze_void_average_x
_platon_squeeze_void_average_y
_platon_squeeze_void_average_z
_platon_squeeze_void_volume
_platon_squeeze_void_count_electrons
_platon_squeeze_void_content
1 0.000 0.500 0.000 526 175 ' '
2 0.000 0.000 0.500 526 175 ' '
3 0.500 0.000 0.000 525 176 ' '
4 0.500 0.500 0.500 526 175 ' '
